data_4318871
loop_
_publ_author_name
'Tsukasa Matsuo'
'Hiroyuki Kawaguchi'

_publ_contact_author_address
;
    Coordination Chemistry Laboratories, Institute of Molecular Science
    Myodaiji, Okazaki 444-8585, Japan
;
_publ_contact_author_email ' hkawa@ims.ac.jp '
_publ_contact_author_fax ' +81-564-55-7290 '
_publ_contact_author_name ' Kawaguchi Hiroyuki'
_publ_section_title
;
 Synthesis and Structures of Niobium(V) Complexes Stabilized by
 Linear-Linked Aryloxide Trimers
;
_journal_name_full 'Inorganic Chemistry'
_journal_page_first 6090
_journal_page_last 6098
_journal_paper_doi 10.1021/ic025882c
_journal_volume 41
_journal_year 2002
_chemical_formula_moiety 'C68 H74 Cl4 Nb2 O6 '
_chemical_formula_sum 'C68 H74 Cl4 Nb2 O6'
_chemical_formula_weight 1314.95
_space_group_IT_number 2
_symmetry_cell_setting triclinic
_symmetry_Int_Tables_number 2
_symmetry_space_group_name_Hall '-P 1'
_symmetry_space_group_name_H-M 'P -1'
_cell_angle_alpha 85.513(9)
_cell_angle_beta 89.343(9)
_cell_angle_gamma 71.501(5)
_cell_formula_units_Z 2
_cell_length_a 10.607(3)
_cell_length_b 14.566(4)
_cell_length_c 21.501(6)
_cell_measurement_reflns_used 10724
_cell_measurement_temperature 173.2
_cell_measurement_theta_max 13.7
_cell_measurement_theta_min 1.5
_cell_volume 3140.3(15)
_computing_cell_refinement CrystalClear
_computing_data_collection CrystalClear
_computing_data_reduction CrystalStructure
_computing_publication_material 'CrystalStructure Ver. 2.00'
_computing_structure_refinement CRYSTALS
_computing_structure_solution SHELXS97
_diffrn_measurement_device_type 'Rigaku/MSC Mercury CCD'
_diffrn_measurement_method \w
_diffrn_radiation_type 'Mo K\a'
_diffrn_radiation_wavelength 0.7107
_diffrn_reflns_av_R_equivalents 0.035
_diffrn_reflns_limit_h_max 13
_diffrn_reflns_limit_h_min -13
_diffrn_reflns_limit_k_max 18
_diffrn_reflns_limit_k_min -18
_diffrn_reflns_limit_l_max 23
_diffrn_reflns_limit_l_min -27
_diffrn_reflns_number 24469
_exptl_absorpt_coefficient_mu 0.585
_exptl_absorpt_correction_T_max 0.890
_exptl_absorpt_correction_T_min 0.787
_exptl_absorpt_correction_type none
_exptl_crystal_colour red
_exptl_crystal_density_diffrn 1.391
_exptl_crystal_density_method 'not measured'
_exptl_crystal_description prism
_exptl_crystal_size_max 0.400
_exptl_crystal_size_mid 0.250
_exptl_crystal_size_min 0.200
_refine_diff_density_max 1.21
_refine_diff_density_min -0.72
_refine_ls_extinction_method none
_refine_ls_goodness_of_fit_ref 1.043
_refine_ls_hydrogen_treatment refall
_refine_ls_number_parameters 795
_refine_ls_number_reflns 13680
_refine_ls_R_factor_gt 0.0390
_refine_ls_shift/su_max 0.0000
_refine_ls_structure_factor_coef Fsqd
_refine_ls_weighting_details 'w = 1/[\s^2^(Fo^2^) + (0.05000(Max(Fo^2^,0) + 2Fc^2^)/3)^2^]'
_refine_ls_weighting_scheme calc
_refine_ls_wR_factor_ref 0.0980
_reflns_number_gt 11029
_reflns_number_total 0
_reflns_threshold_expression F^2^>2.0\s(F^2^)
_cod_data_source_file ic025882c_s1_3.cif
_cod_data_source_block '_[Nb(de-tBu-LMe)Cl2]2'
_cod_original_cell_volume 3140(1)
_cod_original_sg_symbol_H-M 'P -1 '
_cod_original_formula_sum 'C68 H74 Cl4 Nb2 O6 '
_cod_database_code 4318871

loop_
_symmetry_equiv_pos_as_xyz
x,y,z
-x,-y,-z

loop_
_atom_site_label
_atom_site_type_symbol
_atom_site_fract_x
_atom_site_fract_y
_atom_site_fract_z
_atom_site_U_iso_or_equiv
_atom_site_adp_type
_atom_site_occupancy
_atom_site_calc_flag
_atom_site_refinement_flags
_atom_site_disorder_assembly
_atom_site_disorder_group
Nb(1) Nb 0.21887(2) -0.06453(2) 0.82653(1) 0.01781(6) Uani 1.00 d . . .
Nb(2) Nb 0.10005(2) 0.10343(1) 0.70000(1) 0.01593(5) Uani 1.00 d . . .
Cl(1) Cl 0.02820(6) 0.02149(5) 0.88317(3) 0.0244(1) Uani 1.00 d . . .
Cl(2) Cl 0.41179(6) -0.16345(5) 0.77430(3) 0.0258(2) Uani 1.00 d . . .
Cl(3) Cl -0.12315(6) 0.11368(5) 0.72897(3) 0.0251(2) Uani 1.00 d . . .
Cl(4) Cl 0.31505(6) 0.10986(5) 0.66646(3) 0.0251(2) Uani 1.00 d . . .
O(1) O 0.1724(2) -0.1737(1) 0.85229(8) 0.0224(4) Uani 1.00 d . . .
O(2) O 0.1353(2) -0.0430(1) 0.73671(7) 0.0181(4) Uani 1.00 d . . .
O(3) O 0.0800(2) 0.0739(1) 0.61945(7) 0.0188(4) Uani 1.00 d . . .
O(4) O 0.0367(2) 0.2372(1) 0.69864(7) 0.0192(4) Uani 1.00 d . . .
O(5) O 0.1978(2) 0.0793(1) 0.78798(7) 0.0194(4) Uani 1.00 d . . .
O(6) O 0.3388(2) -0.0574(1) 0.88558(8) 0.0229(4) Uani 1.00 d . . .
C(1) C 0.0884(3) -0.2245(2) 0.8724(1) 0.0250(6) Uani 1.00 d . . .
C(2) C 0.1252(3) -0.2942(2) 0.9236(1) 0.0297(7) Uani 1.00 d . . .
C(3) C 0.0316(3) -0.3409(2) 0.9407(1) 0.0380(8) Uani 1.00 d . . .
C(4) C -0.0907(3) -0.3199(2) 0.9111(1) 0.0406(8) Uani 1.00 d . . .
C(5) C -0.1218(3) -0.2503(2) 0.8610(1) 0.0329(7) Uani 1.00 d . . .
C(6) C -0.0336(3) -0.2018(2) 0.8403(1) 0.0244(6) Uani 1.00 d . . .
C(7) C -0.0695(3) -0.1258(2) 0.7857(1) 0.0242(6) Uani 1.00 d . . .
C(8) C 0.1094(2) -0.1172(2) 0.7056(1) 0.0182(6) Uani 1.00 d . . .
C(9) C 0.0125(3) -0.1574(2) 0.7286(1) 0.0210(6) Uani 1.00 d . . .
C(10) C -0.0076(3) -0.2320(2) 0.6973(1) 0.0246(6) Uani 1.00 d . . .
C(11) C 0.0654(3) -0.2678(2) 0.6453(1) 0.0276(7) Uani 1.00 d . . .
C(12) C 0.1588(3) -0.2253(2) 0.6236(1) 0.0237(6) Uani 1.00 d . . .
C(13) C 0.1833(2) -0.1502(2) 0.6530(1) 0.0187(6) Uani 1.00 d . . .
C(14) C 0.2864(2) -0.1076(2) 0.6252(1) 0.0197(6) Uani 1.00 d . . .
C(15) C 0.1327(2) 0.0399(2) 0.5637(1) 0.0194(6) Uani 1.00 d . . .
C(16) C 0.2384(2) -0.0476(2) 0.5649(1) 0.0203(6) Uani 1.00 d . . .
C(17) C 0.2933(3) -0.0778(2) 0.5080(1) 0.0234(6) Uani 1.00 d . . .
C(18) C 0.2466(3) -0.0250(2) 0.4514(1) 0.0271(7) Uani 1.00 d . . .
C(19) C 0.1381(3) 0.0593(2) 0.4522(1) 0.0269(7) Uani 1.00 d . . .
C(20) C 0.0812(3) 0.0924(2) 0.5084(1) 0.0239(6) Uani 1.00 d . . .
C(21) C 0.2527(3) -0.3129(2) 0.9627(1) 0.0322(7) Uani 1.00 d . . .
C(22) C 0.3774(3) -0.3360(2) 0.9221(2) 0.0399(9) Uani 1.00 d . . .
C(23) C 0.2362(3) -0.2227(2) 0.9984(1) 0.0381(8) Uani 1.00 d . . .
C(24) C 0.2745(4) -0.3997(2) 1.0115(2) 0.0455(9) Uani 1.00 d . . .
C(25) C -0.1890(4) -0.3700(3) 0.9344(2) 0.065(1) Uani 1.00 d . . .
C(26) C 0.0411(4) -0.3490(2) 0.6127(1) 0.0442(9) Uani 1.00 d . . .
C(27) C 0.3124(3) -0.0588(3) 0.3911(1) 0.0408(9) Uani 1.00 d . . .
C(28) C -0.0458(2) 0.3255(2) 0.7144(1) 0.0200(6) Uani 1.00 d . . .
C(29) C -0.1029(2) 0.4000(2) 0.6676(1) 0.0200(6) Uani 1.00 d . . .
C(30) C -0.1813(3) 0.4878(2) 0.6884(1) 0.0241(6) Uani 1.00 d . . .
C(31) C -0.2070(3) 0.5026(2) 0.7513(1) 0.0286(7) Uani 1.00 d . . .
C(32) C -0.1509(3) 0.4254(2) 0.7954(1) 0.0260(7) Uani 1.00 d . . .
C(33) C -0.0694(3) 0.3363(2) 0.7781(1) 0.0221(6) Uani 1.00 d . . .
C(34) C -0.0080(3) 0.2534(2) 0.8266(1) 0.0233(6) Uani 1.00 d . . .
C(35) C 0.2378(3) 0.1497(2) 0.8167(1) 0.0222(6) Uani 1.00 d . . .
C(36) C 0.1404(3) 0.2334(2) 0.8348(1) 0.0243(6) Uani 1.00 d . . .
C(37) C 0.1824(3) 0.3031(2) 0.8617(1) 0.0295(7) Uani 1.00 d . . .
C(38) C 0.3156(3) 0.2937(2) 0.8700(1) 0.0349(7) Uani 1.00 d . . .
C(39) C 0.4089(3) 0.2095(2) 0.8526(1) 0.0292(7) Uani 1.00 d . . .
C(40) C 0.3733(3) 0.1361(2) 0.8264(1) 0.0237(6) Uani 1.00 d . . .
C(41) C 0.4856(3) 0.0447(2) 0.8129(1) 0.0244(6) Uani 1.00 d . . .
C(42) C 0.4620(2) -0.0627(2) 0.9075(1) 0.0218(6) Uani 1.00 d . . .
C(43) C 0.5385(3) -0.0150(2) 0.8733(1) 0.0219(6) Uani 1.00 d . . .
C(44) C 0.6618(3) -0.0215(2) 0.8988(1) 0.0240(6) Uani 1.00 d . . .
C(45) C 0.7069(3) -0.0731(2) 0.9563(1) 0.0243(6) Uani 1.00 d . . .
C(46) C 0.6278(3) -0.1203(2) 0.9880(1) 0.0265(7) Uani 1.00 d . . .
C(47) C 0.5056(3) -0.1160(2) 0.9640(1) 0.0264(7) Uani 1.00 d . . .
C(48) C -0.0831(3) 0.3853(2) 0.5977(1) 0.0212(6) Uani 1.00 d . . .
C(49) C 0.0654(3) 0.3503(2) 0.5812(1) 0.0290(7) Uani 1.00 d . . .
C(50) C -0.1524(3) 0.3122(2) 0.5808(1) 0.0284(7) Uani 1.00 d . . .
C(51) C -0.1476(3) 0.4800(2) 0.5570(1) 0.0287(7) Uani 1.00 d . . .
C(52) C -0.2934(4) 0.6001(2) 0.7707(2) 0.0418(9) Uani 1.00 d . . .
C(53) C 0.3579(4) 0.3717(2) 0.8974(2) 0.0462(9) Uani 1.00 d . . .
C(54) C 0.8385(3) -0.0779(2) 0.9842(1) 0.0361(8) Uani 1.00 d . . .
C(55) C 0.3909(3) 0.2671(3) 0.4258(2) 0.054(1) Uani 1.00 d . . .
C(56) C 0.4647(3) 0.3257(3) 0.4089(2) 0.058(1) Uani 1.00 d . . .
C(57) C 0.5110(4) 0.3734(4) 0.4537(3) 0.106(2) Uani 1.00 d . . .
C(58) C 0.4762(5) 0.3578(4) 0.5171(3) 0.080(2) Uani 1.00 d . . .
C(59) C 0.4013(5) 0.2988(4) 0.5311(3) 0.084(2) Uani 1.00 d . . .
C(60) C 0.3592(4) 0.2528(4) 0.4879(2) 0.071(1) Uani 1.00 d . . .
C(61) C 0.3454(5) 0.2130(4) 0.3796(3) 0.091(2) Uani 1.00 d . . .
C(62) C 0.4259(4) 0.3917(4) 0.7202(2) 0.063(1) Uani 1.00 d . . .
C(63) C 0.2970(4) 0.3918(3) 0.7226(2) 0.058(1) Uani 1.00 d . . .
C(64) C 0.1967(5) 0.4689(3) 0.7414(2) 0.065(1) Uani 1.00 d . . .
C(65) C 0.2234(6) 0.5509(4) 0.7575(2) 0.075(2) Uani 1.00 d . . .
C(66) C 0.3504(6) 0.5548(4) 0.7521(2) 0.095(2) Uani 1.00 d . . .
C(67) C 0.4538(5) 0.4729(4) 0.7345(2) 0.084(2) Uani 1.00 d . . .
C(68) C 0.5313(5) 0.3045(4) 0.7035(2) 0.094(2) Uani 1.00 d . . .
H(1) H 0.0536(3) -0.3906(2) 0.9752(1) 0.043(1) Uiso 1.00 calc . . .
H(2) H -0.2070(3) -0.2353(2) 0.8398(1) 0.039(1) Uiso 1.00 calc . . .
H(3) H -0.1625(3) -0.1125(2) 0.7749(1) 0.029(1) Uiso 1.00 calc . . .
H(4) H -0.0558(3) -0.0670(2) 0.7982(1) 0.029(1) Uiso 1.00 calc . . .
H(5) H -0.0748(3) -0.2601(2) 0.7124(1) 0.029(1) Uiso 1.00 calc . . .
H(6) H 0.2101(3) -0.2489(2) 0.5872(1) 0.027(1) Uiso 1.00 calc . . .
H(7) H 0.3060(2) -0.0668(2) 0.6548(1) 0.024(1) Uiso 1.00 calc . . .
H(8) H 0.3667(2) -0.1602(2) 0.6176(1) 0.024(1) Uiso 1.00 calc . . .
H(9) H 0.3665(3) -0.1380(2) 0.5076(1) 0.028(1) Uiso 1.00 calc . . .
H(10) H 0.0054(3) 0.1511(2) 0.5085(1) 0.029(1) Uiso 1.00 calc . . .
H(11) H 0.1023(3) 0.0954(2) 0.4130(1) 0.032(1) Uiso 1.00 calc . . .
H(12) H 0.3880(3) -0.3956(2) 0.9024(2) 0.048(1) Uiso 1.00 calc . . .
H(13) H 0.3684(3) -0.2832(2) 0.8903(2) 0.048(1) Uiso 1.00 calc . . .
H(14) H 0.4548(3) -0.3438(2) 0.9482(2) 0.048(1) Uiso 1.00 calc . . .
H(15) H 0.3155(3) -0.2322(2) 1.0234(1) 0.045(1) Uiso 1.00 calc . . .
H(16) H 0.2227(3) -0.1664(2) 0.9689(1) 0.045(1) Uiso 1.00 calc . . .
H(17) H 0.1599(3) -0.2127(2) 1.0253(1) 0.045(1) Uiso 1.00 calc . . .
H(18) H 0.1977(4) -0.3881(2) 1.0383(2) 0.053(1) Uiso 1.00 calc . . .
H(19) H 0.2859(4) -0.4584(2) 0.9906(2) 0.053(1) Uiso 1.00 calc . . .
H(20) H 0.3532(4) -0.4070(2) 1.0364(2) 0.053(1) Uiso 1.00 calc . . .
H(21) H -0.2122(4) -0.3548(3) 0.9770(2) 0.077(2) Uiso 1.00 calc . . .
H(22) H -0.2684(4) -0.3472(3) 0.9082(2) 0.077(2) Uiso 1.00 calc . . .
H(23) H -0.1499(4) -0.4397(3) 0.9330(2) 0.077(2) Uiso 1.00 calc . . .
H(24) H -0.0505(4) -0.3290(2) 0.5980(1) 0.051(1) Uiso 1.00 calc . . .
H(25) H 0.1002(4) -0.3641(2) 0.5776(1) 0.051(1) Uiso 1.00 calc . . .
H(26) H 0.0579(4) -0.4060(2) 0.6418(1) 0.051(1) Uiso 1.00 calc . . .
H(27) H 0.3074(3) -0.1230(3) 0.3852(1) 0.047(1) Uiso 1.00 calc . . .
H(28) H 0.2677(3) -0.0139(3) 0.3565(1) 0.047(1) Uiso 1.00 calc . . .
H(29) H 0.4049(3) -0.0615(3) 0.3928(1) 0.047(1) Uiso 1.00 calc . . .
H(30) H -0.2202(3) 0.5416(2) 0.6577(1) 0.028(1) Uiso 1.00 calc . . .
H(31) H -0.1686(3) 0.4346(2) 0.8393(1) 0.031(1) Uiso 1.00 calc . . .
H(32) H -0.0506(3) 0.2698(2) 0.8662(1) 0.028(1) Uiso 1.00 calc . . .
H(33) H -0.0232(3) 0.1953(2) 0.8139(1) 0.027(1) Uiso 1.00 calc . . .
H(34) H 0.1157(3) 0.3606(2) 0.8751(1) 0.033(1) Uiso 1.00 calc . . .
H(35) H 0.5025(3) 0.2012(2) 0.8585(1) 0.034(1) Uiso 1.00 calc . . .
H(36) H 0.4522(3) 0.0065(2) 0.7863(1) 0.029(1) Uiso 1.00 calc . . .
H(37) H 0.5566(3) 0.0628(2) 0.7919(1) 0.029(1) Uiso 1.00 calc . . .
H(38) H 0.7175(3) 0.0108(2) 0.8762(1) 0.029(1) Uiso 1.00 calc . . .
H(39) H 0.4506(3) -0.1493(2) 0.9862(1) 0.031(1) Uiso 1.00 calc . . .
H(40) H 0.6587(3) -0.1569(2) 1.0276(1) 0.032(1) Uiso 1.00 calc . . .
H(41) H 0.1095(3) 0.2901(2) 0.6059(1) 0.035(1) Uiso 1.00 calc . . .
H(42) H 0.0747(3) 0.3393(2) 0.5372(1) 0.035(1) Uiso 1.00 calc . . .
H(43) H 0.1057(3) 0.3991(2) 0.5902(1) 0.035(1) Uiso 1.00 calc . . .
H(44) H -0.2465(3) 0.3377(2) 0.5895(1) 0.034(1) Uiso 1.00 calc . . .
H(45) H -0.1405(3) 0.3017(2) 0.5368(1) 0.034(1) Uiso 1.00 calc . . .
H(46) H -0.1137(3) 0.2512(2) 0.6055(1) 0.034(1) Uiso 1.00 calc . . .
H(47) H -0.1054(3) 0.5276(2) 0.5663(1) 0.033(1) Uiso 1.00 calc . . .
H(48) H -0.1363(3) 0.4679(2) 0.5133(1) 0.033(1) Uiso 1.00 calc . . .
H(49) H -0.2417(3) 0.5046(2) 0.5661(1) 0.033(1) Uiso 1.00 calc . . .
H(50) H -0.2424(4) 0.6259(2) 0.7976(2) 0.049(1) Uiso 1.00 calc . . .
H(51) H -0.3235(4) 0.6447(2) 0.7340(2) 0.049(1) Uiso 1.00 calc . . .
H(52) H -0.3697(4) 0.5920(2) 0.7929(2) 0.049(1) Uiso 1.00 calc . . .
H(53) H 0.4101(4) 0.3455(2) 0.9352(2) 0.054(1) Uiso 1.00 calc . . .
H(54) H 0.4108(4) 0.3957(2) 0.8672(2) 0.054(1) Uiso 1.00 calc . . .
H(55) H 0.2795(4) 0.4245(2) 0.9070(2) 0.054(1) Uiso 1.00 calc . . .
H(56) H 0.8948(3) -0.1450(2) 0.9901(1) 0.043(1) Uiso 1.00 calc . . .
H(57) H 0.8813(3) -0.0417(2) 0.9562(1) 0.043(1) Uiso 1.00 calc . . .
H(58) H 0.8242(3) -0.0497(2) 1.0241(1) 0.042(1) Uiso 1.00 calc . . .
H(59) H 0.4843(3) 0.3357(3) 0.3652(2) 0.063(2) Uiso 1.00 calc . . .
H(60) H 0.5654(4) 0.4143(4) 0.4422(3) 0.105(2) Uiso 1.00 calc . . .
H(61) H 0.5049(5) 0.3890(4) 0.5499(3) 0.092(2) Uiso 1.00 calc . . .
H(62) H 0.3772(5) 0.2893(4) 0.5742(3) 0.094(2) Uiso 1.00 calc . . .
H(63) H 0.3072(4) 0.2104(4) 0.4999(2) 0.081(2) Uiso 1.00 calc . . .
H(64) H 0.2493(5) 0.2303(4) 0.3802(3) 0.105(2) Uiso 1.00 calc . . .
H(65) H 0.3733(5) 0.2292(4) 0.3382(3) 0.105(2) Uiso 1.00 calc . . .
H(66) H 0.3846(5) 0.1438(4) 0.3904(3) 0.105(2) Uiso 1.00 calc . . .
H(67) H 0.2765(4) 0.3352(3) 0.7108(2) 0.068(2) Uiso 1.00 calc . . .
H(68) H 0.1068(5) 0.4658(3) 0.7436(2) 0.078(2) Uiso 1.00 calc . . .
H(69) H 0.1528(6) 0.6047(4) 0.7725(2) 0.089(2) Uiso 1.00 calc . . .
H(70) H 0.3683(6) 0.6140(4) 0.7603(2) 0.112(3) Uiso 1.00 calc . . .
H(71) H 0.5443(5) 0.4749(4) 0.7327(2) 0.101(2) Uiso 1.00 calc . . .
H(72) H 0.5335(5) 0.2512(4) 0.7340(2) 0.110(2) Uiso 1.00 calc . . .
H(73) H 0.5134(5) 0.2881(4) 0.6624(2) 0.110(2) Uiso 1.00 calc . . .
H(74) H 0.6164(5) 0.3161(4) 0.7036(2) 0.110(2) Uiso 1.00 calc . . .

loop_
_atom_site_aniso_label
_atom_site_aniso_U_11
_atom_site_aniso_U_22
_atom_site_aniso_U_33
_atom_site_aniso_U_12
_atom_site_aniso_U_13
_atom_site_aniso_U_23
Nb(1) 0.0209(1) 0.0159(1) 0.0161(1) -0.00814(8) -0.00174(8) 0.00255(9)
Nb(2) 0.0192(1) 0.0131(1) 0.0148(1) -0.00366(8) -0.00037(8) 0.00017(8)
Cl(1) 0.0264(3) 0.0257(3) 0.0206(3) -0.0112(2) 0.0033(2) -0.0019(3)
Cl(2) 0.0244(3) 0.0255(3) 0.0273(3) -0.0032(3) 0.0003(3) 0.0002(3)
Cl(3) 0.0206(3) 0.0250(3) 0.0291(3) -0.0060(3) 0.0014(2) -0.0021(2)
Cl(4) 0.0238(3) 0.0265(3) 0.0250(3) -0.0094(2) 0.0031(2) 0.0010(3)
O(1) 0.0261(9) 0.0187(9) 0.0219(9) -0.0102(7) -0.0008(7) 0.0030(7)
O(2) 0.0212(8) 0.0143(8) 0.0182(8) -0.0059(6) -0.0015(7) -0.0014(7)
O(3) 0.0208(8) 0.0177(8) 0.0177(8) -0.0020(7) -0.0009(7) -0.0014(7)
O(4) 0.0221(9) 0.0148(8) 0.0200(8) -0.0034(7) 0.0002(7) -0.0014(7)
O(5) 0.0240(9) 0.0164(8) 0.0169(8) -0.0098(6) -0.0029(7) 0.0003(7)
O(6) 0.0232(9) 0.0243(9) 0.0210(9) -0.0099(7) -0.0034(7) 0.0043(7)
C(1) 0.033(1) 0.019(1) 0.020(1) -0.0152(9) 0.007(1) -0.004(1)
C(2) 0.041(2) 0.020(1) 0.023(1) -0.015(1) 0.001(1) -0.001(1)
C(3) 0.053(2) 0.030(1) 0.025(1) -0.026(1) -0.001(1) 0.006(1)
C(4) 0.052(2) 0.038(2) 0.028(1) -0.033(1) 0.008(1) -0.004(1)
C(5) 0.040(2) 0.033(1) 0.024(1) -0.023(1) 0.003(1) -0.006(1)
C(6) 0.031(1) 0.020(1) 0.021(1) -0.0131(10) 0.006(1) -0.006(1)
C(7) 0.024(1) 0.024(1) 0.025(1) -0.012(1) 0.002(1) -0.003(1)
C(8) 0.023(1) 0.013(1) 0.017(1) -0.0042(9) -0.0057(9) -0.0002(9)
C(9) 0.026(1) 0.017(1) 0.019(1) -0.0062(9) -0.0052(10) 0.0022(10)
C(10) 0.031(1) 0.020(1) 0.021(1) -0.0119(10) -0.005(1) 0.002(1)
C(11) 0.037(1) 0.018(1) 0.025(1) -0.009(1) -0.006(1) -0.001(1)
C(12) 0.033(1) 0.017(1) 0.018(1) -0.0040(9) -0.002(1) -0.002(1)
C(13) 0.023(1) 0.014(1) 0.018(1) -0.0010(9) -0.0038(10) 0.0021(9)
C(14) 0.022(1) 0.017(1) 0.020(1) -0.0010(9) 0.0008(10) -0.0007(10)
C(15) 0.021(1) 0.019(1) 0.017(1) -0.0068(9) 0.0013(9) -0.0034(10)
C(16) 0.020(1) 0.020(1) 0.021(1) -0.0058(10) 0.0007(10) -0.0017(10)
C(17) 0.021(1) 0.024(1) 0.025(1) -0.004(1) 0.002(1) -0.004(1)
C(18) 0.026(1) 0.032(1) 0.021(1) -0.010(1) 0.004(1) -0.005(1)
C(19) 0.032(1) 0.028(1) 0.019(1) -0.008(1) -0.001(1) 0.000(1)
C(20) 0.026(1) 0.023(1) 0.023(1) -0.003(1) -0.001(1) -0.003(1)
C(21) 0.044(2) 0.024(1) 0.025(1) -0.014(1) -0.004(1) 0.007(1)
C(22) 0.040(2) 0.038(2) 0.042(2) -0.006(1) -0.003(1) 0.012(1)
C(23) 0.047(2) 0.037(2) 0.028(1) -0.023(1) -0.006(1) 0.004(1)
C(24) 0.060(2) 0.034(2) 0.039(2) -0.018(1) -0.008(2) 0.016(2)
C(25) 0.076(3) 0.071(3) 0.045(2) -0.060(2) 0.004(2) 0.006(2)
C(26) 0.062(2) 0.034(2) 0.030(2) -0.024(1) 0.001(1) -0.010(2)
C(27) 0.044(2) 0.050(2) 0.023(1) -0.007(1) 0.004(1) -0.008(2)
C(28) 0.018(1) 0.013(1) 0.026(1) -0.0035(9) -0.0001(10) -0.0037(9)
C(29) 0.019(1) 0.019(1) 0.022(1) -0.0071(9) -0.0025(10) -0.0009(10)
C(30) 0.025(1) 0.017(1) 0.029(1) -0.003(1) -0.006(1) 0.000(1)
C(31) 0.032(1) 0.021(1) 0.032(1) -0.003(1) -0.001(1) -0.008(1)
C(32) 0.031(1) 0.023(1) 0.024(1) -0.004(1) 0.003(1) -0.008(1)
C(33) 0.024(1) 0.018(1) 0.024(1) -0.0065(10) -0.001(1) -0.0018(10)
C(34) 0.030(1) 0.020(1) 0.019(1) -0.0066(10) 0.004(1) -0.003(1)
C(35) 0.031(1) 0.018(1) 0.013(1) -0.0133(9) -0.0029(10) 0.002(1)
C(36) 0.034(1) 0.019(1) 0.015(1) -0.0097(9) -0.001(1) 0.002(1)
C(37) 0.043(2) 0.019(1) 0.020(1) -0.0115(10) -0.004(1) 0.000(1)
C(38) 0.051(2) 0.025(1) 0.019(1) -0.020(1) -0.009(1) 0.004(1)
C(39) 0.036(1) 0.028(1) 0.021(1) -0.020(1) -0.009(1) 0.007(1)
C(40) 0.029(1) 0.022(1) 0.018(1) -0.0131(10) -0.002(1) 0.005(1)
C(41) 0.025(1) 0.028(1) 0.019(1) -0.013(1) -0.001(1) 0.003(1)
C(42) 0.021(1) 0.024(1) 0.019(1) -0.0089(10) -0.0026(10) -0.001(1)
C(43) 0.024(1) 0.024(1) 0.018(1) -0.0092(10) 0.0003(10) 0.000(1)
C(44) 0.023(1) 0.025(1) 0.024(1) -0.010(1) 0.003(1) -0.003(1)
C(45) 0.023(1) 0.029(1) 0.020(1) -0.006(1) -0.001(1) -0.003(1)
C(46) 0.028(1) 0.030(1) 0.021(1) -0.008(1) -0.005(1) 0.005(1)
C(47) 0.027(1) 0.030(1) 0.022(1) -0.012(1) -0.001(1) 0.006(1)
C(48) 0.024(1) 0.018(1) 0.022(1) -0.0035(10) -0.0010(10) -0.0003(10)
C(49) 0.026(1) 0.034(2) 0.026(1) -0.005(1) 0.003(1) 0.005(1)
C(50) 0.033(1) 0.025(1) 0.026(1) -0.008(1) -0.007(1) -0.004(1)
C(51) 0.038(2) 0.021(1) 0.025(1) -0.003(1) -0.004(1) 0.002(1)
C(52) 0.055(2) 0.029(2) 0.038(2) 0.005(1) -0.006(1) -0.015(1)
C(53) 0.060(2) 0.033(2) 0.042(2) -0.025(1) -0.012(2) -0.004(2)
C(54) 0.030(1) 0.048(2) 0.026(1) -0.017(1) -0.006(1) 0.004(1)
C(55) 0.027(2) 0.055(2) 0.071(3) 0.010(2) -0.006(2) -0.007(2)
C(56) 0.033(2) 0.040(2) 0.086(3) 0.009(2) 0.001(2) 0.000(2)
C(57) 0.035(2) 0.056(3) 0.171(6) 0.016(3) -0.011(3) -0.026(2)
C(58) 0.044(3) 0.090(4) 0.096(4) 0.020(3) -0.014(3) -0.036(3)
C(59) 0.039(2) 0.113(4) 0.082(4) 0.018(3) -0.007(2) -0.024(3)
C(60) 0.037(2) 0.092(4) 0.073(3) 0.008(3) 0.003(2) -0.002(2)
C(61) 0.056(3) 0.087(4) 0.119(4) -0.027(3) 0.000(3) -0.008(3)
C(62) 0.059(2) 0.079(3) 0.046(2) -0.023(2) 0.003(2) 0.008(2)
C(63) 0.052(2) 0.073(3) 0.045(2) -0.030(2) -0.016(2) 0.022(2)
C(64) 0.059(3) 0.070(3) 0.066(3) -0.022(2) -0.017(2) 0.028(2)
C(65) 0.085(4) 0.059(3) 0.078(3) 0.005(2) -0.014(3) 0.019(3)
C(66) 0.120(5) 0.080(4) 0.081(4) -0.058(3) -0.029(3) 0.017(4)
C(67) 0.081(3) 0.092(4) 0.080(3) -0.055(3) 0.000(3) -0.004(3)
C(68) 0.093(4) 0.120(5) 0.060(3) 0.002(3) 0.019(3) 0.005(4)

loop_
_atom_type_symbol
_atom_type_description
_atom_type_scat_dispersion_real
_atom_type_scat_dispersion_imag
_atom_type_scat_source
C C 0.003 0.002
;International Tables for Crystallography
(1992, Vol. C, Tables 4.2.6.8 and 6.1.1.1)
;
H H 0.000 0.000
;International Tables for Crystallography
(1992, Vol. C, Table 6.1.1.2)
;
O O 0.011 0.006
;International Tables for Crystallography
(1992, Vol. C, Tables 4.2.6.8 and 6.1.1.1)
;
Cl Cl 0.148 0.159
;International Tables for Crystallography
(1992, Vol. C, Tables 4.2.6.8 and 6.1.1.1)
;
Nb Nb -2.073 0.621
;International Tables for Crystallography
(1992, Vol. C, Tables 4.2.6.8 and 6.1.1.1)
;

loop_
_geom_angle_atom_site_label_1
_geom_angle_atom_site_label_2
_geom_angle_atom_site_label_3
_geom_angle
_geom_angle_site_symmetry_1
_geom_angle_site_symmetry_2
_geom_angle_site_symmetry_3
_geom_angle_publ_flag
Cl(1) Nb(1) Cl(2) 175.33(3) . . . yes
Cl(1) Nb(1) O(1) 84.99(5) . . . yes
Cl(1) Nb(1) O(2) 99.74(5) . . . yes
Cl(1) Nb(1) O(5) 81.33(5) . . . yes
Cl(1) Nb(1) O(6) 94.37(6) . . . yes
Cl(2) Nb(1) O(1) 90.64(5) . . . yes
Cl(2) Nb(1) O(2) 82.42(4) . . . yes
Cl(2) Nb(1) O(5) 103.32(5) . . . yes
Cl(2) Nb(1) O(6) 85.17(6) . . . yes
O(1) Nb(1) O(2) 97.01(7) . . . yes
O(1) Nb(1) O(5) 159.17(7) . . . yes
O(1) Nb(1) O(6) 105.31(8) . . . yes
O(2) Nb(1) O(5) 70.12(7) . . . yes
O(2) Nb(1) O(6) 154.53(8) . . . yes
O(5) Nb(1) O(6) 91.39(8) . . . yes
Cl(3) Nb(2) Cl(4) 174.21(2) . . . yes
Cl(3) Nb(2) O(2) 81.07(5) . . . yes
Cl(3) Nb(2) O(3) 94.18(6) . . . yes
Cl(3) Nb(2) O(4) 84.06(6) . . . yes
Cl(3) Nb(2) O(5) 101.95(5) . . . yes
Cl(4) Nb(2) O(2) 104.70(5) . . . yes
Cl(4) Nb(2) O(3) 85.17(6) . . . yes
Cl(4) Nb(2) O(4) 90.58(6) . . . yes
Cl(4) Nb(2) O(5) 80.79(5) . . . yes
O(2) Nb(2) O(3) 92.65(7) . . . yes
O(2) Nb(2) O(4) 157.00(6) . . . yes
O(2) Nb(2) O(5) 69.72(7) . . . yes
O(3) Nb(2) O(4) 105.90(7) . . . yes
O(3) Nb(2) O(5) 153.58(6) . . . yes
O(4) Nb(2) O(5) 96.55(7) . . . yes
Nb(1) O(1) C(1) 156.1(1) . . . yes
Nb(1) O(2) Nb(2) 110.46(8) . . . yes
Nb(1) O(2) C(8) 123.5(1) . . . yes
Nb(2) O(2) C(8) 126.0(1) . . . yes
Nb(2) O(3) C(15) 151.1(2) . . . yes
Nb(2) O(4) C(28) 156.1(2) . . . yes
Nb(1) O(5) Nb(2) 109.41(8) . . . yes
Nb(1) O(5) C(35) 126.1(1) . . . yes
Nb(2) O(5) C(35) 124.4(1) . . . yes
Nb(1) O(6) C(42) 155.1(2) . . . yes
O(1) C(1) C(2) 120.1(2) . . . yes
O(1) C(1) C(6) 116.9(2) . . . yes
C(2) C(1) C(6) 123.1(3) . . . yes
C(1) C(2) C(3) 115.4(3) . . . yes
C(1) C(2) C(21) 123.4(3) . . . yes
C(3) C(2) C(21) 121.0(2) . . . yes
C(2) C(3) C(4) 123.6(3) . . . yes
C(3) C(4) C(5) 118.5(3) . . . yes
C(3) C(4) C(25) 120.4(3) . . . yes
C(5) C(4) C(25) 121.1(3) . . . yes
C(4) C(5) C(6) 121.6(3) . . . yes
C(1) C(6) C(5) 117.8(2) . . . yes
C(1) C(6) C(7) 121.3(3) . . . yes
C(5) C(6) C(7) 120.8(2) . . . yes
C(6) C(7) C(9) 112.9(2) . . . yes
O(2) C(8) C(9) 119.8(2) . . . yes
O(2) C(8) C(13) 118.8(2) . . . yes
C(9) C(8) C(13) 121.4(2) . . . yes
C(7) C(9) C(8) 123.9(2) . . . yes
C(7) C(9) C(10) 118.2(3) . . . yes
C(8) C(9) C(10) 117.8(2) . . . yes
C(9) C(10) C(11) 122.4(3) . . . yes
C(10) C(11) C(12) 117.9(3) . . . yes
C(10) C(11) C(26) 120.9(3) . . . yes
C(12) C(11) C(26) 121.1(2) . . . yes
C(11) C(12) C(13) 122.2(2) . . . yes
C(8) C(13) C(12) 118.1(3) . . . yes
C(8) C(13) C(14) 123.6(2) . . . yes
C(12) C(13) C(14) 118.3(2) . . . yes
C(13) C(14) C(16) 111.8(2) . . . yes
O(3) C(15) C(16) 118.6(2) . . . yes
O(3) C(15) C(20) 119.6(2) . . . yes
C(16) C(15) C(20) 121.8(2) . . . yes
C(14) C(16) C(15) 121.0(2) . . . yes
C(14) C(16) C(17) 121.6(2) . . . yes
C(15) C(16) C(17) 117.3(2) . . . yes
C(16) C(17) C(18) 122.5(2) . . . yes
C(17) C(18) C(19) 118.3(2) . . . yes
C(17) C(18) C(27) 120.5(2) . . . yes
C(19) C(18) C(27) 121.2(2) . . . yes
C(18) C(19) C(20) 120.9(2) . . . yes
C(15) C(20) C(19) 119.2(2) . . . yes
C(2) C(21) C(22) 112.0(2) . . . yes
C(2) C(21) C(23) 107.5(2) . . . yes
C(2) C(21) C(24) 112.1(3) . . . yes
C(22) C(21) C(23) 111.6(3) . . . yes
C(22) C(21) C(24) 106.4(2) . . . yes
C(23) C(21) C(24) 107.2(2) . . . yes
O(4) C(28) C(29) 120.1(2) . . . yes
O(4) C(28) C(33) 116.9(2) . . . yes
C(29) C(28) C(33) 123.0(2) . . . yes
C(28) C(29) C(30) 115.8(2) . . . yes
C(28) C(29) C(48) 122.5(2) . . . yes
C(30) C(29) C(48) 121.7(2) . . . yes
C(29) C(30) C(31) 123.4(2) . . . yes
C(30) C(31) C(32) 118.2(2) . . . yes
C(30) C(31) C(52) 120.6(2) . . . yes
C(32) C(31) C(52) 121.2(2) . . . yes
C(31) C(32) C(33) 121.5(2) . . . yes
C(28) C(33) C(32) 118.1(2) . . . yes
C(28) C(33) C(34) 121.0(2) . . . yes
C(32) C(33) C(34) 121.0(2) . . . yes
C(33) C(34) C(36) 112.5(2) . . . yes
O(5) C(35) C(36) 119.1(2) . . . yes
O(5) C(35) C(40) 120.1(2) . . . yes
C(36) C(35) C(40) 120.8(3) . . . yes
C(34) C(36) C(35) 124.1(3) . . . yes
C(34) C(36) C(37) 117.8(2) . . . yes
C(35) C(36) C(37) 118.1(3) . . . yes
C(36) C(37) C(38) 122.7(2) . . . yes
C(37) C(38) C(39) 117.6(3) . . . yes
C(37) C(38) C(53) 121.5(2) . . . yes
C(39) C(38) C(53) 120.9(3) . . . yes
C(38) C(39) C(40) 122.4(3) . . . yes
C(35) C(40) C(39) 118.2(2) . . . yes
C(35) C(40) C(41) 124.6(3) . . . yes
C(39) C(40) C(41) 117.1(2) . . . yes
C(40) C(41) C(43) 109.9(2) . . . yes
O(6) C(42) C(43) 119.8(2) . . . yes
O(6) C(42) C(47) 117.9(2) . . . yes
C(43) C(42) C(47) 122.3(2) . . . yes
C(41) C(43) C(42) 120.6(2) . . . yes
C(41) C(43) C(44) 122.3(3) . . . yes
C(42) C(43) C(44) 117.0(2) . . . yes
C(43) C(44) C(45) 121.8(3) . . . yes
C(44) C(45) C(46) 118.9(3) . . . yes
C(44) C(45) C(54) 121.5(3) . . . yes
C(46) C(45) C(54) 119.6(2) . . . yes
C(45) C(46) C(47) 120.9(2) . . . yes
C(42) C(47) C(46) 119.0(3) . . . yes
C(29) C(48) C(49) 111.6(2) . . . yes
C(29) C(48) C(50) 108.3(2) . . . yes
C(29) C(48) C(51) 111.8(2) . . . yes
C(49) C(48) C(50) 111.2(2) . . . yes
C(49) C(48) C(51) 106.9(2) . . . yes
C(50) C(48) C(51) 107.0(2) . . . yes
C(56) C(55) C(60) 120.7(5) . . . yes
C(56) C(55) C(61) 121.8(4) . . . yes
C(60) C(55) C(61) 117.5(4) . . . yes
C(55) C(56) C(57) 120.9(5) . . . yes
C(56) C(57) C(58) 117.1(5) . . . yes
C(57) C(58) C(59) 119.2(6) . . . yes
C(58) C(59) C(60) 122.9(5) . . . yes
C(55) C(60) C(59) 119.1(5) . . . yes
C(62) C(63) C(64) 122.0(5) . . . yes
C(63) C(62) C(68) 119.8(5) . . . yes
C(63) C(62) C(67) 118.8(4) . . . yes
C(68) C(62) C(67) 121.4(5) . . . yes
C(62) C(67) C(66) 119.9(5) . . . yes
C(67) C(66) C(65) 120.0(6) . . . yes
C(63) C(64) C(65) 120.1(5) . . . yes
C(66) C(65) C(64) 119.1(5) . . . yes

loop_
_geom_bond_atom_site_label_1
_geom_bond_atom_site_label_2
_geom_bond_distance
_geom_bond_site_symmetry_1
_geom_bond_site_symmetry_2
_geom_bond_publ_flag
Nb(1) Cl(1) 2.3911(7) . . yes
Nb(1) Cl(2) 2.4195(7) . . yes
Nb(1) O(1) 1.852(2) . . yes
Nb(1) O(2) 2.093(2) . . yes
Nb(1) O(5) 2.136(2) . . yes
Nb(1) O(6) 1.839(2) . . yes
Nb(2) Cl(3) 2.4024(9) . . yes
Nb(2) Cl(4) 2.4118(9) . . yes
Nb(2) O(2) 2.133(2) . . yes
Nb(2) O(3) 1.847(2) . . yes
Nb(2) O(4) 1.846(2) . . yes
Nb(2) O(5) 2.118(2) . . yes
O(1) C(1) 1.374(4) . . yes
O(2) C(8) 1.412(3) . . yes
O(3) C(15) 1.377(3) . . yes
O(4) C(28) 1.372(3) . . yes
O(5) C(35) 1.413(3) . . yes
O(6) C(42) 1.371(3) . . yes
C(1) C(2) 1.407(3) . . yes
C(1) C(6) 1.405(4) . . yes
C(2) C(3) 1.402(5) . . yes
C(2) C(21) 1.538(4) . . yes
C(3) C(4) 1.385(4) . . yes
C(4) C(5) 1.386(4) . . yes
C(4) C(25) 1.512(6) . . yes
C(5) C(6) 1.391(4) . . yes
C(6) C(7) 1.513(3) . . yes
C(7) C(9) 1.513(4) . . yes
C(8) C(9) 1.402(4) . . yes
C(8) C(13) 1.398(3) . . yes
C(9) C(10) 1.395(4) . . yes
C(10) C(11) 1.391(4) . . yes
C(11) C(12) 1.385(4) . . yes
C(11) C(26) 1.510(5) . . yes
C(12) C(13) 1.398(4) . . yes
C(13) C(14) 1.514(4) . . yes
C(14) C(16) 1.504(3) . . yes
C(15) C(16) 1.404(3) . . yes
C(15) C(20) 1.381(3) . . yes
C(16) C(17) 1.391(4) . . yes
C(17) C(18) 1.395(4) . . yes
C(18) C(19) 1.392(3) . . yes
C(18) C(27) 1.507(4) . . yes
C(19) C(20) 1.395(4) . . yes
C(21) C(22) 1.536(4) . . yes
C(21) C(23) 1.534(4) . . yes
C(21) C(24) 1.538(4) . . yes
C(28) C(29) 1.410(3) . . yes
C(28) C(33) 1.401(4) . . yes
C(29) C(30) 1.390(3) . . yes
C(29) C(48) 1.536(3) . . yes
C(30) C(31) 1.397(4) . . yes
C(31) C(32) 1.393(4) . . yes
C(31) C(52) 1.512(4) . . yes
C(32) C(33) 1.388(3) . . yes
C(33) C(34) 1.513(3) . . yes
C(34) C(36) 1.516(4) . . yes
C(35) C(36) 1.403(3) . . yes
C(35) C(40) 1.403(4) . . yes
C(36) C(37) 1.395(4) . . yes
C(37) C(38) 1.388(5) . . yes
C(38) C(39) 1.384(4) . . yes
C(38) C(53) 1.508(5) . . yes
C(39) C(40) 1.400(4) . . yes
C(40) C(41) 1.523(3) . . yes
C(41) C(43) 1.514(3) . . yes
C(42) C(43) 1.396(4) . . yes
C(42) C(47) 1.389(3) . . yes
C(43) C(44) 1.396(4) . . yes
C(44) C(45) 1.400(4) . . yes
C(45) C(46) 1.387(4) . . yes
C(45) C(54) 1.504(4) . . yes
C(46) C(47) 1.382(4) . . yes
C(48) C(49) 1.541(4) . . yes
C(48) C(50) 1.540(4) . . yes
C(48) C(51) 1.537(3) . . yes
C(55) C(56) 1.358(6) . . yes
C(55) C(60) 1.388(6) . . yes
C(55) C(61) 1.488(8) . . yes
C(56) C(57) 1.409(8) . . yes
C(57) C(58) 1.428(9) . . yes
C(58) C(59) 1.360(9) . . yes
C(59) C(60) 1.344(8) . . yes
C(63) C(62) 1.367(6) . . yes
C(63) C(64) 1.363(6) . . yes
C(62) C(68) 1.467(7) . . yes
C(62) C(67) 1.366(8) . . yes
C(67) C(66) 1.414(7) . . yes
C(66) C(65) 1.369(9) . . yes
C(64) C(65) 1.382(8) . . yes

loop_
_geom_contact_atom_site_label_1
_geom_contact_atom_site_label_2
_geom_contact_distance
_geom_contact_site_symmetry_1
_geom_contact_site_symmetry_2
_geom_contact_publ_flag
Cl(1) C(54) 3.464(3) . 2_657 ?
Cl(1) C(54) 3.481(3) . 1_455 ?
Cl(3) C(27) 3.576(4) . 2_556 ?
C(5) C(45) 3.453(4) . 1_455 ?
C(5) C(44) 3.545(4) . 1_455 ?
C(10) C(65) 3.492(5) . 1_545 ?
C(11) C(65) 3.448(5) . 1_545 ?
C(14) C(56) 3.549(4) . 2_656 ?
C(42) C(46) 3.513(4) . 2_657 ?
C(45) C(47) 3.510(4) . 2_657 ?
C(46) C(47) 3.514(4) . 2_657 ?

loop_
_geom_torsion_atom_site_label_1
_geom_torsion_atom_site_label_2
_geom_torsion_atom_site_label_3
_geom_torsion_atom_site_label_4
_geom_torsion
_geom_torsion_site_symmetry_1
_geom_torsion_site_symmetry_2
_geom_torsion_site_symmetry_3
_geom_torsion_site_symmetry_4
_geom_torsion_publ_flag
Nb(1) O(1) C(1) C(2) -132.4(3) . . . . yes
Nb(1) O(1) C(1) C(6) 46.5(5) . . . . yes
Nb(1) O(2) Nb(2) Cl(3) -102.12(7) . . . . yes
Nb(1) O(2) Nb(2) Cl(4) 78.36(7) . . . . yes
Nb(1) O(2) Nb(2) O(3) 164.06(8) . . . . yes
Nb(1) O(2) Nb(2) O(4) -51.8(2) . . . . yes
Nb(1) O(2) Nb(2) O(5) 4.23(7) . . . . yes
Nb(1) O(2) C(8) C(9) 66.5(2) . . . . yes
Nb(1) O(2) C(8) C(13) -112.4(2) . . . . yes
Nb(1) O(5) Nb(2) Cl(3) 71.56(6) . . . . yes
Nb(1) O(5) Nb(2) Cl(4) -113.64(6) . . . . yes
Nb(1) O(5) Nb(2) O(2) -4.12(6) . . . . yes
Nb(1) O(5) Nb(2) O(3) -54.8(2) . . . . yes
Nb(1) O(5) Nb(2) O(4) 156.84(8) . . . . yes
Nb(1) O(5) C(35) C(36) -112.9(2) . . . . yes
Nb(1) O(5) C(35) C(40) 67.8(3) . . . . yes
Nb(1) O(6) C(42) C(43) 49.1(5) . . . . yes
Nb(1) O(6) C(42) C(47) -131.2(3) . . . . yes
Nb(2) O(2) Nb(1) Cl(1) 72.83(7) . . . . yes
Nb(2) O(2) Nb(1) Cl(2) -111.36(7) . . . . yes
Nb(2) O(2) Nb(1) O(1) 158.92(8) . . . . yes
Nb(2) O(2) Nb(1) O(5) -4.19(7) . . . . yes
Nb(2) O(2) Nb(1) O(6) -49.8(2) . . . . yes
Nb(2) O(2) C(8) C(9) -114.8(2) . . . . yes
Nb(2) O(2) C(8) C(13) 66.4(2) . . . . yes
Nb(2) O(3) C(15) C(16) 47.7(5) . . . . yes
Nb(2) O(3) C(15) C(20) -132.1(3) . . . . yes
Nb(2) O(4) C(28) C(29) -131.4(3) . . . . yes
Nb(2) O(4) C(28) C(33) 48.3(5) . . . . yes
Nb(2) O(5) Nb(1) Cl(1) -99.52(7) . . . . yes
Nb(2) O(5) Nb(1) Cl(2) 80.91(7) . . . . yes
Nb(2) O(5) Nb(1) O(1) -50.0(2) . . . . yes
Nb(2) O(5) Nb(1) O(2) 4.19(6) . . . . yes
Nb(2) O(5) Nb(1) O(6) 166.27(8) . . . . yes
Nb(2) O(5) C(35) C(36) 64.8(3) . . . . yes
Nb(2) O(5) C(35) C(40) -114.6(2) . . . . yes
Cl(1) Nb(1) O(1) C(1) 24.4(4) . . . . yes
Cl(1) Nb(1) O(2) C(8) -108.3(2) . . . . yes
Cl(1) Nb(1) O(5) C(35) 78.4(2) . . . . yes
Cl(1) Nb(1) O(6) C(42) -163.9(4) . . . . yes
Cl(2) Nb(1) O(1) C(1) -157.3(4) . . . . yes
Cl(2) Nb(1) O(2) C(8) 67.5(2) . . . . yes
Cl(2) Nb(1) O(5) C(35) -101.1(2) . . . . yes
Cl(2) Nb(1) O(6) C(42) 20.7(4) . . . . yes
Cl(3) Nb(2) O(2) C(8) 79.0(2) . . . . yes
Cl(3) Nb(2) O(3) C(15) -164.4(3) . . . . yes
Cl(3) Nb(2) O(4) C(28) 24.9(4) . . . . yes
Cl(3) Nb(2) O(5) C(35) -106.4(2) . . . . yes
Cl(4) Nb(2) O(2) C(8) -100.5(2) . . . . yes
Cl(4) Nb(2) O(3) C(15) 21.4(3) . . . . yes
Cl(4) Nb(2) O(4) C(28) -157.3(4) . . . . yes
Cl(4) Nb(2) O(5) C(35) 68.4(2) . . . . yes
O(1) Nb(1) O(2) C(8) -22.2(2) . . . . yes
O(1) Nb(1) O(5) C(35) 128.0(2) . . . . yes
O(1) Nb(1) O(6) C(42) 110.1(4) . . . . yes
O(1) C(1) C(2) C(3) 179.2(2) . . . . yes
O(1) C(1) C(2) C(21) 4.6(4) . . . . yes
O(1) C(1) C(6) C(5) -178.1(2) . . . . yes
O(1) C(1) C(6) C(7) 0.7(3) . . . . yes
O(2) Nb(1) O(1) C(1) -74.9(4) . . . . yes
O(2) Nb(1) O(5) C(35) -177.8(2) . . . . yes
O(2) Nb(1) O(6) C(42) -40.2(5) . . . . yes
O(2) Nb(2) O(3) C(15) -83.2(3) . . . . yes
O(2) Nb(2) O(4) C(28) -25.0(5) . . . . yes
O(2) Nb(2) O(5) C(35) 177.9(2) . . . . yes
O(2) C(8) C(9) C(7) 0.4(3) . . . . yes
O(2) C(8) C(9) C(10) -178.5(2) . . . . yes
O(2) C(8) C(13) C(12) 178.5(2) . . . . yes
O(2) C(8) C(13) C(14) -2.9(3) . . . . yes
O(3) Nb(2) O(2) C(8) -14.8(2) . . . . yes
O(3) Nb(2) O(4) C(28) 117.6(4) . . . . yes
O(3) Nb(2) O(5) C(35) 127.2(2) . . . . yes
O(3) C(15) C(16) C(14) 4.9(4) . . . . yes
O(3) C(15) C(16) C(17) -177.3(3) . . . . yes
O(3) C(15) C(20) C(19) 177.8(3) . . . . yes
O(4) Nb(2) O(2) C(8) 129.4(2) . . . . yes
O(4) Nb(2) O(3) C(15) 110.6(3) . . . . yes
O(4) Nb(2) O(5) C(35) -21.2(2) . . . . yes
O(4) C(28) C(29) C(30) -177.9(2) . . . . yes
O(4) C(28) C(29) C(48) 3.5(4) . . . . yes
O(4) C(28) C(33) C(32) 179.0(3) . . . . yes
O(4) C(28) C(33) C(34) -0.9(4) . . . . yes
O(5) Nb(1) O(1) C(1) -24.7(5) . . . . yes
O(5) Nb(1) O(2) C(8) 174.7(2) . . . . yes
O(5) Nb(1) O(6) C(42) -82.5(4) . . . . yes
O(5) Nb(2) O(2) C(8) -174.6(2) . . . . yes
O(5) Nb(2) O(3) C(15) -36.6(4) . . . . yes
O(5) Nb(2) O(4) C(28) -76.5(4) . . . . yes
O(5) C(35) C(36) C(34) 1.2(3) . . . . yes
O(5) C(35) C(36) C(37) -178.4(2) . . . . yes
O(5) C(35) C(40) C(39) 177.3(2) . . . . yes
O(5) C(35) C(40) C(41) -5.5(4) . . . . yes
O(6) Nb(1) O(1) C(1) 117.5(4) . . . . yes
O(6) Nb(1) O(2) C(8) 129.1(2) . . . . yes
O(6) Nb(1) O(5) C(35) -15.8(2) . . . . yes
O(6) C(42) C(43) C(41) 1.4(4) . . . . yes
O(6) C(42) C(43) C(44) 178.7(2) . . . . yes
O(6) C(42) C(47) C(46) -178.2(2) . . . . yes
C(1) C(2) C(3) C(4) -1.4(4) . . . . yes
C(1) C(2) C(21) C(22) -54.9(3) . . . . yes
C(1) C(2) C(21) C(23) 68.1(3) . . . . yes
C(1) C(2) C(21) C(24) -174.4(2) . . . . yes
C(1) C(6) C(5) C(4) -0.9(4) . . . . yes
C(1) C(6) C(7) C(9) 69.8(3) . . . . yes
C(2) C(1) C(6) C(5) 0.7(4) . . . . yes
C(2) C(1) C(6) C(7) 179.6(2) . . . . yes
C(2) C(3) C(4) C(5) 1.3(4) . . . . yes
C(2) C(3) C(4) C(25) -177.0(3) . . . . yes
C(3) C(2) C(1) C(6) 0.4(4) . . . . yes
C(3) C(2) C(21) C(22) 130.8(3) . . . . yes
C(3) C(2) C(21) C(23) -106.3(3) . . . . yes
C(3) C(2) C(21) C(24) 11.2(4) . . . . yes
C(3) C(4) C(5) C(6) -0.1(4) . . . . yes
C(4) C(3) C(2) C(21) 173.3(3) . . . . yes
C(4) C(5) C(6) C(7) -179.8(2) . . . . yes
C(5) C(6) C(7) C(9) -111.3(3) . . . . yes
C(6) C(1) C(2) C(21) -174.2(2) . . . . yes
C(6) C(5) C(4) C(25) 178.2(3) . . . . yes
C(6) C(7) C(9) C(8) -110.1(3) . . . . yes
C(6) C(7) C(9) C(10) 68.9(3) . . . . yes
C(7) C(9) C(8) C(13) 179.2(2) . . . . yes
C(7) C(9) C(10) C(11) -178.3(2) . . . . yes
C(8) C(9) C(10) C(11) 0.7(3) . . . . yes
C(8) C(13) C(12) C(11) -0.5(3) . . . . yes
C(8) C(13) C(14) C(16) -107.1(3) . . . . yes
C(9) C(8) C(13) C(12) -0.4(3) . . . . yes
C(9) C(8) C(13) C(14) 178.3(2) . . . . yes
C(9) C(10) C(11) C(12) -1.6(3) . . . . yes
C(9) C(10) C(11) C(26) 179.8(2) . . . . yes
C(10) C(9) C(8) C(13) 0.3(3) . . . . yes
C(10) C(11) C(12) C(13) 1.5(3) . . . . yes
C(11) C(12) C(13) C(14) -179.3(2) . . . . yes
C(12) C(13) C(14) C(16) 71.5(3) . . . . yes
C(13) C(12) C(11) C(26) -179.9(2) . . . . yes
C(13) C(14) C(16) C(15) 67.1(3) . . . . yes
C(13) C(14) C(16) C(17) -110.6(3) . . . . yes
C(14) C(16) C(15) C(20) -175.3(3) . . . . yes
C(14) C(16) C(17) C(18) 177.5(3) . . . . yes
C(15) C(16) C(17) C(18) -0.3(5) . . . . yes
C(15) C(20) C(19) C(18) -0.8(5) . . . . yes
C(16) C(15) C(20) C(19) -2.0(5) . . . . yes
C(16) C(17) C(18) C(19) -2.3(5) . . . . yes
C(16) C(17) C(18) C(27) 177.8(3) . . . . yes
C(17) C(16) C(15) C(20) 2.5(4) . . . . yes
C(17) C(18) C(19) C(20) 2.8(5) . . . . yes
C(20) C(19) C(18) C(27) -177.3(3) . . . . yes
C(28) C(29) C(30) C(31) -1.9(4) . . . . yes
C(28) C(29) C(48) C(49) -56.2(4) . . . . yes
C(28) C(29) C(48) C(50) 66.4(3) . . . . yes
C(28) C(29) C(48) C(51) -175.9(3) . . . . yes
C(28) C(33) C(32) C(31) -0.6(5) . . . . yes
C(28) C(33) C(34) C(36) 72.0(3) . . . . yes
C(29) C(28) C(33) C(32) -1.3(4) . . . . yes
C(29) C(28) C(33) C(34) 178.7(3) . . . . yes
C(29) C(30) C(31) C(32) 0.2(5) . . . . yes
C(29) C(30) C(31) C(52) -179.9(3) . . . . yes
C(30) C(29) C(28) C(33) 2.5(4) . . . . yes
C(30) C(29) C(48) C(49) 125.2(3) . . . . yes
C(30) C(29) C(48) C(50) -112.1(3) . . . . yes
C(30) C(29) C(48) C(51) 5.5(4) . . . . yes
C(30) C(31) C(32) C(33) 1.1(5) . . . . yes
C(31) C(30) C(29) C(48) 176.8(3) . . . . yes
C(31) C(32) C(33) C(34) 179.4(3) . . . . yes
C(32) C(33) C(34) C(36) -107.9(3) . . . . yes
C(33) C(28) C(29) C(48) -176.2(3) . . . . yes
C(33) C(32) C(31) C(52) -178.8(3) . . . . yes
C(33) C(34) C(36) C(35) -111.1(3) . . . . yes
C(33) C(34) C(36) C(37) 68.5(3) . . . . yes
C(34) C(36) C(35) C(40) -179.5(2) . . . . yes
C(34) C(36) C(37) C(38) -178.3(2) . . . . yes
C(35) C(36) C(37) C(38) 1.3(4) . . . . yes
C(35) C(40) C(39) C(38) 1.0(4) . . . . yes
C(35) C(40) C(41) C(43) -103.9(3) . . . . yes
C(36) C(35) C(40) C(39) -2.0(4) . . . . yes
C(36) C(35) C(40) C(41) 175.2(2) . . . . yes
C(36) C(37) C(38) C(39) -2.3(4) . . . . yes
C(36) C(37) C(38) C(53) 178.0(3) . . . . yes
C(37) C(36) C(35) C(40) 0.9(4) . . . . yes
C(37) C(38) C(39) C(40) 1.1(4) . . . . yes
C(38) C(39) C(40) C(41) -176.4(2) . . . . yes
C(39) C(40) C(41) C(43) 73.4(3) . . . . yes
C(40) C(39) C(38) C(53) -179.2(2) . . . . yes
C(40) C(41) C(43) C(42) 70.0(3) . . . . yes
C(40) C(41) C(43) C(44) -107.1(3) . . . . yes
C(41) C(43) C(42) C(47) -178.2(2) . . . . yes
C(41) C(43) C(44) C(45) 176.9(2) . . . . yes
C(42) C(43) C(44) C(45) -0.3(4) . . . . yes
C(42) C(47) C(46) C(45) -0.6(4) . . . . yes
C(43) C(42) C(47) C(46) 1.4(4) . . . . yes
C(43) C(44) C(45) C(46) 1.2(4) . . . . yes
C(43) C(44) C(45) C(54) -178.6(2) . . . . yes
C(44) C(43) C(42) C(47) -1.0(4) . . . . yes
C(44) C(45) C(46) C(47) -0.7(4) . . . . yes
C(47) C(46) C(45) C(54) 179.0(3) . . . . yes
C(55) C(56) C(57) C(58) -0.4(5) . . . . yes
C(55) C(60) C(59) C(58) -1.2(7) . . . . yes
C(56) C(55) C(60) C(59) 0.8(6) . . . . yes
C(56) C(57) C(58) C(59) 0.0(6) . . . . yes
C(57) C(56) C(55) C(60) 0.0(5) . . . . yes
C(57) C(56) C(55) C(61) -177.6(3) . . . . yes
C(57) C(58) C(59) C(60) 0.9(7) . . . . yes
C(59) C(60) C(55) C(61) 178.5(4) . . . . yes
C(63) C(62) C(67) C(66) 0.6(7) . . . . yes
C(63) C(64) C(65) C(66) 2.4(7) . . . . yes
C(62) C(63) C(64) C(65) 1.2(6) . . . . yes
C(62) C(67) C(66) C(65) 3.0(7) . . . . yes
C(68) C(62) C(63) C(64) 176.2(4) . . . . yes
C(68) C(62) C(67) C(66) -178.3(4) . . . . yes
C(67) C(62) C(63) C(64) -2.7(6) . . . . yes
C(67) C(66) C(65) C(64) -4.5(7) . . . . yes
C(67) C(66) C(65) C(64) -4.5(7) . . . . yes
